data_4073420
loop_
_publ_author_name
'Maynadi\'e, J\'er\^ome'
'Berthet, Jean-Claude'
'Thu\'ery, Pierre'
'Ephritikhine, Michel'

_publ_section_title
;
 Bent and Linear Uranium(IV) Metallocenes with Terminal and Bridging
 Cyanide Ligands
;
_journal_issue 18
_journal_name_full Organometallics
_journal_page_first 4585
_journal_page_last 4591
_journal_paper_doi 10.1021/om7003173
_journal_volume 26
_journal_year 2007
_chemical_formula_sum 'C45 H78 N4 O1.5 U'
_chemical_formula_weight 937.14
_space_group_IT_number 43
_symmetry_cell_setting orthorhombic
_symmetry_space_group_name_Hall 'F 2 -2d'
_symmetry_space_group_name_H-M 'F d d 2'
_atom_sites_solution_hydrogens geom
_atom_sites_solution_primary direct
_atom_sites_solution_secondary difmap
_audit_creation_method SHELXL-97
_cell_angle_alpha 90.00
_cell_angle_beta 90.00
_cell_angle_gamma 90.00
_cell_formula_units_Z 16
_cell_length_a 33.605(2)
_cell_length_b 41.640(3)
_cell_length_c 13.5465(6)
_cell_measurement_reflns_used 73891
_cell_measurement_temperature 100(2)
_cell_measurement_theta_max 25.68
_cell_measurement_theta_min 3.12
_cell_volume 18956(2)
_computing_cell_refinement 'HKL2000 (Otwinowski & Minor, 1997)'
_computing_data_collection 'COLLECT (Hooft, 1998)'
_computing_data_reduction 'HKL2000 (Otwinowski & Minor, 1997)'
_computing_molecular_graphics 'SHELXTL (Sheldrick, 1999)'
_computing_publication_material 'SHELXTL (Sheldrick, 1999); PLATON (Spek, 2003)'
_computing_structure_refinement 'SHELXL-97 (Sheldrick, 1997)'
_computing_structure_solution 'SHELXS-97 (Sheldrick, 1997)'
_diffrn_ambient_temperature 100(2)
_diffrn_measured_fraction_theta_full 0.996
_diffrn_measured_fraction_theta_max 0.996
_diffrn_measurement_device_type 'Nonius Kappa-CCD area-detector diffractometer'
_diffrn_measurement_method 'one \f and five \w scans with 2\% steps'
_diffrn_radiation_monochromator graphite
_diffrn_radiation_source 'fine-focus sealed tube'
_diffrn_radiation_type MoK\a
_diffrn_radiation_wavelength 0.71073
_diffrn_reflns_av_R_equivalents 0.0507
_diffrn_reflns_av_sigmaI/netI 0.0455
_diffrn_reflns_limit_h_max 40
_diffrn_reflns_limit_h_min -40
_diffrn_reflns_limit_k_max 50
_diffrn_reflns_limit_k_min -50
_diffrn_reflns_limit_l_max 16
_diffrn_reflns_limit_l_min -16
_diffrn_reflns_number 73891
_diffrn_reflns_theta_full 25.68
_diffrn_reflns_theta_max 25.68
_diffrn_reflns_theta_min 3.12
_diffrn_standards_decay_% 0
_diffrn_standards_interval_time 0
_diffrn_standards_number 0
_exptl_absorpt_coefficient_mu 3.460
_exptl_absorpt_correction_T_max 0.758
_exptl_absorpt_correction_T_min 0.484
_exptl_absorpt_correction_type multi-scan
_exptl_absorpt_process_details 'SCALEPACK (Otwinowski & Minor, 1997)'
_exptl_crystal_colour 'translucent dark brown'
_exptl_crystal_density_diffrn 1.314
_exptl_crystal_density_method 'not measured'
_exptl_crystal_description platelet
_exptl_crystal_F_000 7680
_exptl_crystal_size_max 0.27
_exptl_crystal_size_mid 0.15
_exptl_crystal_size_min 0.08
_refine_diff_density_max 0.874
_refine_diff_density_min -0.637
_refine_diff_density_rms 0.082
_refine_ls_abs_structure_details 'Flack H D (1983), Acta Cryst. A39, 876-881'
_refine_ls_abs_structure_Flack 0.477(6)
_refine_ls_extinction_method none
_refine_ls_goodness_of_fit_ref 1.003
_refine_ls_hydrogen_treatment constr
_refine_ls_matrix_type full
_refine_ls_number_parameters 502
_refine_ls_number_reflns 8850
_refine_ls_number_restraints 43
_refine_ls_restrained_S_all 1.010
_refine_ls_R_factor_all 0.0456
_refine_ls_R_factor_gt 0.0340
_refine_ls_shift/su_max 0.001
_refine_ls_shift/su_mean 0.000
_refine_ls_structure_factor_coef Fsqd
_refine_ls_weighting_details 'calc w=1/[\s^2^(Fo^2^)+(0.0447P)^2^] where P=(Fo^2^+2Fc^2^)/3'
_refine_ls_weighting_scheme calc
_refine_ls_wR_factor_gt 0.0708
_refine_ls_wR_factor_ref 0.0735
_reflns_number_gt 7637
_reflns_number_total 8850
_reflns_threshold_expression >2sigma(I)
_cod_data_source_file om7003173.cif
_cod_data_source_block 3'.1.5THF
_cod_original_formula_sum 'C45 H78 N4 O1.50 U'
_cod_database_code 4073420

loop_
_symmetry_equiv_pos_as_xyz
'x, y, z'
'-x, -y, z'
'x+1/4, -y+1/4, z+1/4'
'-x+1/4, y+1/4, z+1/4'
'x, y+1/2, z+1/2'
'-x, -y+1/2, z+1/2'
'x+1/4, -y+3/4, z+3/4'
'-x+1/4, y+3/4, z+3/4'
'x+1/2, y, z+1/2'
'-x+1/2, -y, z+1/2'
'x+3/4, -y+1/4, z+3/4'
'-x+3/4, y+1/4, z+3/4'
'x+1/2, y+1/2, z'
'-x+1/2, -y+1/2, z'
'x+3/4, -y+3/4, z+1/4'
'-x+3/4, y+3/4, z+1/4'

loop_
_atom_site_label
_atom_site_type_symbol
_atom_site_fract_x
_atom_site_fract_y
_atom_site_fract_z
_atom_site_U_iso_or_equiv
_atom_site_adp_type
_atom_site_occupancy
_atom_site_symmetry_multiplicity
_atom_site_calc_flag
_atom_site_refinement_flags
U U 0.486492(6) 0.120650(4) 0.81567(3) 0.03447(7) Uani 1 1 d .
N1 N 0.52293(15) 0.13646(12) 0.5647(5) 0.0591(13) Uani 1 1 d .
N2 N 0.49527(15) 0.20850(12) 0.7919(4) 0.0468(14) Uani 1 1 d .
N3 N 0.45185(16) 0.16014(13) 1.0425(5) 0.0607(16) Uani 1 1 d .
N4 N 0.79990(14) 0.01251(11) 0.7590(4) 0.0378(12) Uani 1 1 d .
C1 C 0.51191(18) 0.13203(14) 0.6454(5) 0.0421(14) Uani 1 1 d .
C2 C 0.49230(16) 0.18123(14) 0.7984(5) 0.0413(16) Uani 1 1 d .
C3 C 0.46238(18) 0.14618(14) 0.9729(5) 0.0466(15) Uani 1 1 d .
C4 C 0.55285(17) 0.12742(12) 0.9304(5) 0.0352(14) Uani 1 1 d .
C5 C 0.56736(19) 0.12325(12) 0.8322(7) 0.036(2) Uani 1 1 d .
C6 C 0.55898(16) 0.09120(12) 0.8039(5) 0.0413(14) Uani 1 1 d .
C7 C 0.53923(17) 0.07545(12) 0.8816(4) 0.0354(13) Uani 1 1 d .
C8 C 0.53478(17) 0.09766(13) 0.9601(4) 0.0406(14) Uani 1 1 d .
C9 C 0.55808(18) 0.15668(13) 0.9914(5) 0.0462(15) Uani 1 1 d .
H9A H 0.5846 0.1572 1.0175 0.069 Uiso 1 1 calc R
H9B H 0.5393 0.1564 1.0449 0.069 Uiso 1 1 calc R
H9C H 0.5537 0.1754 0.9515 0.069 Uiso 1 1 calc R
C10 C 0.58986(17) 0.14769(14) 0.7765(5) 0.0483(16) Uani 1 1 d .
H10A H 0.5767 0.1681 0.7819 0.072 Uiso 1 1 calc R
H10B H 0.5913 0.1415 0.7083 0.072 Uiso 1 1 calc R
H10C H 0.6163 0.1494 0.8029 0.072 Uiso 1 1 calc R
C11 C 0.57242(18) 0.07488(14) 0.7082(5) 0.0492(16) Uani 1 1 d .
H11A H 0.5979 0.0649 0.7183 0.074 Uiso 1 1 calc R
H11B H 0.5745 0.0906 0.6567 0.074 Uiso 1 1 calc R
H11C H 0.5533 0.0588 0.6896 0.074 Uiso 1 1 calc R
C12 C 0.53058(18) 0.04021(13) 0.8880(5) 0.0432(15) Uani 1 1 d .
H12A H 0.5243 0.0321 0.8235 0.065 Uiso 1 1 calc R
H12B H 0.5084 0.0367 0.9314 0.065 Uiso 1 1 calc R
H12C H 0.5535 0.0292 0.9132 0.065 Uiso 1 1 calc R
C13 C 0.51905(17) 0.09018(13) 1.0619(5) 0.0499(14) Uani 1 1 d .
H13A H 0.4958 0.0769 1.0564 0.075 Uiso 1 1 calc R
H13B H 0.5123 0.1098 1.0949 0.075 Uiso 1 1 calc R
H13C H 0.5391 0.0790 1.0991 0.075 Uiso 1 1 calc R
C14 C 0.42127(19) 0.12368(13) 0.6947(6) 0.0472(17) Uani 1 1 d .
C15 C 0.43575(16) 0.09241(12) 0.6817(4) 0.0385(13) Uani 1 1 d .
C16 C 0.43091(18) 0.07516(13) 0.7714(5) 0.0435(15) Uani 1 1 d .
C17 C 0.41280(19) 0.09584(16) 0.8401(5) 0.0501(18) Uani 1 1 d .
C18 C 0.4069(2) 0.12636(13) 0.7925(8) 0.057(3) Uani 1 1 d .
C19 C 0.4185(2) 0.15047(15) 0.6183(5) 0.0622(19) Uani 1 1 d .
H19A H 0.3911 0.1543 0.6021 0.093 Uiso 1 1 calc R
H19B H 0.4327 0.1443 0.5598 0.093 Uiso 1 1 calc R
H19C H 0.4300 0.1697 0.6448 0.093 Uiso 1 1 calc R
C20 C 0.45029(19) 0.07776(14) 0.5876(5) 0.0530(17) Uani 1 1 d .
H20A H 0.4303 0.0636 0.5618 0.079 Uiso 1 1 calc R
H20B H 0.4742 0.0658 0.6002 0.079 Uiso 1 1 calc R
H20C H 0.4557 0.0944 0.5405 0.079 Uiso 1 1 calc R
C21 C 0.4369(2) 0.03926(12) 0.7854(5) 0.0557(19) Uani 1 1 d .
H21A H 0.4134 0.0280 0.7647 0.084 Uiso 1 1 calc R
H21B H 0.4419 0.0348 0.8538 0.084 Uiso 1 1 calc R
H21C H 0.4592 0.0323 0.7466 0.084 Uiso 1 1 calc R
C22 C 0.4004(2) 0.08629(19) 0.9451(6) 0.077(2) Uani 1 1 d .
H22A H 0.3786 0.0715 0.9420 0.115 Uiso 1 1 calc R
H22B H 0.3924 0.1051 0.9809 0.115 Uiso 1 1 calc R
H22C H 0.4225 0.0763 0.9781 0.115 Uiso 1 1 calc R
C23 C 0.38532(19) 0.15548(16) 0.8341(7) 0.080(3) Uani 1 1 d .
H23A H 0.4026 0.1738 0.8316 0.120 Uiso 1 1 calc R
H23B H 0.3779 0.1514 0.9013 0.120 Uiso 1 1 calc R
H23C H 0.3619 0.1596 0.7956 0.120 Uiso 1 1 calc R
C24 C 0.79162(19) 0.04375(12) 0.7021(4) 0.0467(15) Uani 1 1 d .
H24A H 0.8161 0.0561 0.6982 0.056 Uiso 1 1 calc R
H24B H 0.7725 0.0564 0.7390 0.056 Uiso 1 1 calc R
C25 C 0.7755(2) 0.03849(15) 0.5967(5) 0.0554(18) Uani 1 1 d .
H25A H 0.7963 0.0294 0.5555 0.067 Uiso 1 1 calc R
H25B H 0.7535 0.0234 0.5984 0.067 Uiso 1 1 calc R
C26 C 0.7616(2) 0.07028(14) 0.5529(6) 0.0561(17) Uani 1 1 d .
H26A H 0.7508 0.0662 0.4877 0.067 Uiso 1 1 calc R
H26B H 0.7400 0.0785 0.5934 0.067 Uiso 1 1 calc R
C27 C 0.7919(2) 0.09519(18) 0.5444(6) 0.078(2) Uani 1 1 d .
H27A H 0.8032 0.0993 0.6083 0.117 Uiso 1 1 calc R
H27B H 0.7800 0.1145 0.5193 0.117 Uiso 1 1 calc R
H27C H 0.8124 0.0881 0.5002 0.117 Uiso 1 1 calc R
C28 C 0.81466(18) 0.02273(13) 0.8604(4) 0.0403(14) Uani 1 1 d .
H28A H 0.8385 0.0356 0.8521 0.048 Uiso 1 1 calc R
H28B H 0.7946 0.0362 0.8908 0.048 Uiso 1 1 calc R
C29 C 0.8239(2) -0.00457(15) 0.9291(5) 0.0525(17) Uani 1 1 d .
H29A H 0.8416 -0.0197 0.8967 0.063 Uiso 1 1 calc R
H29B H 0.7996 -0.0158 0.9462 0.063 Uiso 1 1 calc R
C30 C 0.8438(2) 0.00850(15) 1.0232(4) 0.0527(16) Uani 1 1 d .
H30A H 0.8671 0.0208 1.0051 0.063 Uiso 1 1 calc R
H30B H 0.8254 0.0228 1.0567 0.063 Uiso 1 1 calc R
C31 C 0.8560(2) -0.01842(16) 1.0939(5) 0.065(2) Uani 1 1 d .
H31A H 0.8328 -0.0302 1.1139 0.098 Uiso 1 1 calc R
H31B H 0.8686 -0.0093 1.1509 0.098 Uiso 1 1 calc R
H31C H 0.8742 -0.0326 1.0611 0.098 Uiso 1 1 calc R
C32 C 0.76186(16) -0.00745(14) 0.7690(5) 0.0399(14) Uani 1 1 d .
H32A H 0.7674 -0.0258 0.8108 0.048 Uiso 1 1 calc R
H32B H 0.7546 -0.0155 0.7043 0.048 Uiso 1 1 calc R
C33 C 0.72622(16) 0.01093(13) 0.8122(6) 0.0438(13) Uani 1 1 d .
H33A H 0.7340 0.0212 0.8734 0.053 Uiso 1 1 calc R
H33B H 0.7179 0.0275 0.7663 0.053 Uiso 1 1 calc R
C34 C 0.69136(17) -0.01198(13) 0.8317(5) 0.0432(16) Uani 1 1 d .
H34A H 0.6816 -0.0205 0.7695 0.052 Uiso 1 1 calc R
H34B H 0.7004 -0.0299 0.8717 0.052 Uiso 1 1 calc R
C35 C 0.65774(19) 0.00548(15) 0.8849(5) 0.0503(16) Uani 1 1 d .
H35A H 0.6678 0.0150 0.9444 0.076 Uiso 1 1 calc R
H35B H 0.6370 -0.0095 0.9009 0.076 Uiso 1 1 calc R
H35C H 0.6472 0.0220 0.8428 0.076 Uiso 1 1 calc R
C36 C 0.82952(18) -0.00836(15) 0.7045(5) 0.0412(15) Uani 1 1 d .
H36A H 0.8188 -0.0134 0.6398 0.049 Uiso 1 1 calc R
H36B H 0.8326 -0.0284 0.7401 0.049 Uiso 1 1 calc R
C37 C 0.87040(18) 0.00694(15) 0.6917(6) 0.0489(15) Uani 1 1 d .
H37A H 0.8678 0.0264 0.6529 0.059 Uiso 1 1 calc R
H37B H 0.8808 0.0128 0.7560 0.059 Uiso 1 1 calc R
C38 C 0.89939(18) -0.01533(14) 0.6415(5) 0.0469(15) Uani 1 1 d .
H38A H 0.8894 -0.0209 0.5765 0.056 Uiso 1 1 calc R
H38B H 0.9017 -0.0350 0.6795 0.056 Uiso 1 1 calc R
C39 C 0.9410(2) 0.00030(17) 0.6310(6) 0.065(2) Uani 1 1 d .
H39A H 0.9388 0.0197 0.5930 0.098 Uiso 1 1 calc R
H39B H 0.9587 -0.0144 0.5983 0.098 Uiso 1 1 calc R
H39C H 0.9513 0.0053 0.6954 0.098 Uiso 1 1 calc R
O1 O 0.8855(2) 0.08247(18) 0.7580(6) 0.131(3) Uani 1 1 d U
C40 C 0.9246(3) 0.07806(19) 0.7964(10) 0.116(4) Uani 1 1 d D
H40A H 0.9396 0.0632 0.7554 0.140 Uiso 1 1 calc R
H40B H 0.9235 0.0696 0.8631 0.140 Uiso 1 1 calc R
C41 C 0.9433(3) 0.11041(18) 0.7955(7) 0.092(3) Uani 1 1 d D
H41A H 0.9608 0.1127 0.7390 0.110 Uiso 1 1 calc R
H41B H 0.9586 0.1139 0.8553 0.110 Uiso 1 1 calc R
C42 C 0.9090(3) 0.1339(2) 0.7891(8) 0.089(3) Uani 1 1 d .
H42A H 0.8998 0.1399 0.8544 0.107 Uiso 1 1 calc R
H42B H 0.9166 0.1531 0.7534 0.107 Uiso 1 1 calc R
C43 C 0.8782(3) 0.1159(2) 0.7354(8) 0.103(3) Uani 1 1 d .
H43A H 0.8519 0.1223 0.7572 0.123 Uiso 1 1 calc R
H43B H 0.8803 0.1197 0.6649 0.123 Uiso 1 1 calc R
O2 O 0.8363(5) 0.2189(4) 0.6371(10) 0.127(5) Uani 0.50 1 d PDU
C44 C 0.8004(5) 0.2292(6) 0.6836(15) 0.124(7) Uani 0.50 1 d PDU
H44A H 0.7951 0.2518 0.6718 0.149 Uiso 0.50 1 calc PR
H44B H 0.8006 0.2250 0.7540 0.149 Uiso 0.50 1 calc PR
C45 C 0.7719(6) 0.2083(5) 0.6309(18) 0.140(9) Uani 0.50 1 d PDU
H45A H 0.7642 0.2175 0.5681 0.168 Uiso 0.50 1 calc PR
H45B H 0.7482 0.2045 0.6702 0.168 Uiso 0.50 1 calc PR
C46 C 0.7951(5) 0.1779(5) 0.6167(15) 0.103(6) Uani 0.50 1 d PDU
H46A H 0.7933 0.1709 0.5486 0.124 Uiso 0.50 1 calc PR
H46B H 0.7845 0.1610 0.6586 0.124 Uiso 0.50 1 calc PR
C47 C 0.8377(6) 0.1844(4) 0.6433(17) 0.122(7) Uani 0.50 1 d PDU
H47A H 0.8442 0.1770 0.7092 0.146 Uiso 0.50 1 calc PR
H47B H 0.8561 0.1752 0.5960 0.146 Uiso 0.50 1 calc PR

loop_
_atom_site_aniso_label
_atom_site_aniso_U_11
_atom_site_aniso_U_22
_atom_site_aniso_U_33
_atom_site_aniso_U_23
_atom_site_aniso_U_13
_atom_site_aniso_U_12
U 0.02981(9) 0.02889(9) 0.04470(11) -0.00140(10) -0.00316(9) 0.00069(9)
N1 0.066(3) 0.055(3) 0.056(4) 0.002(4) -0.011(4) -0.004(2)
N2 0.050(3) 0.040(3) 0.050(4) -0.001(2) -0.001(2) -0.001(2)
N3 0.060(4) 0.048(3) 0.074(5) -0.006(3) 0.002(3) 0.001(3)
N4 0.040(3) 0.033(3) 0.041(3) -0.003(2) -0.001(2) 0.002(2)
C1 0.040(3) 0.033(3) 0.053(4) 0.004(3) -0.011(3) -0.002(3)
C2 0.035(3) 0.045(3) 0.045(5) 0.000(3) -0.005(3) 0.003(2)
C3 0.042(4) 0.029(3) 0.069(5) 0.002(3) -0.003(3) 0.003(3)
C4 0.030(3) 0.032(3) 0.043(4) -0.006(2) -0.016(3) 0.000(2)
C5 0.031(3) 0.034(3) 0.043(6) 0.007(3) 0.000(3) 0.002(2)
C6 0.036(3) 0.038(3) 0.051(4) -0.001(3) -0.008(3) 0.008(2)
C7 0.030(3) 0.031(3) 0.045(3) 0.001(3) -0.001(3) -0.002(2)
C8 0.034(3) 0.037(3) 0.051(4) -0.004(3) -0.009(3) 0.006(3)
C9 0.051(4) 0.035(3) 0.052(4) -0.007(3) -0.013(3) 0.003(3)
C10 0.034(3) 0.046(3) 0.064(4) 0.003(3) -0.002(3) 0.001(3)
C11 0.046(4) 0.041(3) 0.061(4) -0.002(3) -0.008(3) 0.014(3)
C12 0.042(3) 0.033(3) 0.055(4) -0.001(3) -0.005(3) -0.001(3)
C13 0.046(3) 0.046(3) 0.057(4) 0.004(4) 0.003(4) 0.006(2)
C14 0.039(4) 0.033(3) 0.069(5) 0.002(3) -0.021(4) -0.002(3)
C15 0.033(3) 0.034(3) 0.049(4) -0.001(3) -0.013(3) -0.004(2)
C16 0.034(3) 0.035(3) 0.061(4) -0.010(3) -0.010(3) -0.002(3)
C17 0.041(4) 0.057(4) 0.053(5) -0.014(3) -0.004(3) -0.012(3)
C18 0.039(4) 0.035(4) 0.097(11) -0.015(4) -0.008(4) -0.002(2)
C19 0.052(4) 0.045(4) 0.089(5) 0.004(4) -0.026(4) -0.005(3)
C20 0.063(4) 0.047(3) 0.049(4) -0.004(3) -0.005(3) -0.007(3)
C21 0.056(4) 0.039(3) 0.072(5) 0.001(3) -0.011(3) -0.011(3)
C22 0.069(5) 0.081(5) 0.080(5) -0.021(4) 0.026(5) -0.031(4)
C23 0.044(4) 0.060(4) 0.137(8) -0.038(5) -0.026(5) 0.012(3)
C24 0.058(4) 0.031(3) 0.051(4) -0.004(3) 0.004(3) 0.001(3)
C25 0.072(5) 0.048(4) 0.046(4) 0.000(3) -0.014(3) 0.009(3)
C26 0.070(4) 0.052(3) 0.046(4) 0.000(4) -0.017(4) 0.009(3)
C27 0.078(5) 0.091(5) 0.065(6) 0.027(4) -0.007(4) 0.005(5)
C28 0.044(3) 0.035(3) 0.042(3) -0.009(3) -0.008(3) 0.004(3)
C29 0.068(4) 0.042(4) 0.047(4) -0.006(3) -0.005(3) -0.006(4)
C30 0.061(4) 0.050(3) 0.047(4) -0.011(3) -0.005(3) 0.004(3)
C31 0.090(5) 0.056(4) 0.050(4) 0.003(3) -0.009(3) 0.015(4)
C32 0.044(4) 0.036(3) 0.039(3) -0.004(3) -0.004(3) 0.002(3)
C33 0.043(3) 0.042(3) 0.047(4) -0.008(4) -0.006(3) 0.004(2)
C34 0.047(3) 0.036(3) 0.046(4) -0.010(3) -0.006(3) 0.005(2)
C35 0.044(4) 0.049(4) 0.058(4) -0.011(3) 0.009(3) -0.003(3)
C36 0.052(4) 0.037(3) 0.035(4) -0.005(3) -0.003(3) 0.008(3)
C37 0.047(4) 0.040(3) 0.059(4) -0.009(3) 0.006(3) 0.001(3)
C38 0.049(4) 0.043(3) 0.048(4) -0.004(3) 0.002(3) 0.001(3)
C39 0.057(4) 0.061(5) 0.076(5) -0.020(4) 0.018(4) -0.008(4)
O1 0.109(5) 0.100(5) 0.182(6) -0.043(5) 0.004(5) -0.006(4)
C40 0.113(8) 0.087(6) 0.150(11) -0.028(7) -0.044(8) -0.023(6)
C41 0.078(6) 0.093(6) 0.105(8) -0.014(6) 0.000(5) -0.006(5)
C42 0.079(7) 0.099(6) 0.088(8) -0.005(5) 0.007(5) -0.028(5)
C43 0.084(7) 0.105(8) 0.119(8) -0.029(6) 0.005(6) -0.027(6)
O2 0.139(9) 0.138(8) 0.103(8) -0.002(7) -0.029(7) 0.011(7)
C44 0.121(10) 0.133(11) 0.119(10) 0.013(8) -0.022(9) 0.027(9)
C45 0.132(11) 0.151(12) 0.137(11) 0.042(9) 0.010(9) -0.025(9)
C46 0.106(10) 0.108(10) 0.095(9) 0.004(8) -0.008(8) -0.011(8)
C47 0.138(11) 0.118(10) 0.109(10) 0.003(8) 0.000(8) -0.023(9)

loop_
_atom_type_symbol
_atom_type_description
_atom_type_scat_dispersion_real
_atom_type_scat_dispersion_imag
_atom_type_scat_source
C C 0.0033 0.0016 'International Tables Vol C Tables 4.2.6.8 and 6.1.1.4'
H H 0.0000 0.0000 'International Tables Vol C Tables 4.2.6.8 and 6.1.1.4'
N N 0.0061 0.0033 'International Tables Vol C Tables 4.2.6.8 and 6.1.1.4'
U U -9.6767 9.6646 'International Tables Vol C Tables 4.2.6.8 and 6.1.1.4'
O O 0.0106 0.0060 'International Tables Vol C Tables 4.2.6.8 and 6.1.1.4'

loop_
_geom_angle_atom_site_label_1
_geom_angle_atom_site_label_2
_geom_angle_atom_site_label_3
_geom_angle
C1 U C3 144.08(18)
C1 U C2 72.60(19)
C3 U C2 71.54(19)
C36 N4 C28 112.8(4)
C36 N4 C32 106.3(4)
C28 N4 C32 110.2(4)
C36 N4 C24 111.1(5)
C28 N4 C24 106.0(4)
C32 N4 C24 110.6(4)
N1 C1 U 177.6(5)
N2 C2 U 178.9(6)
N3 C3 U 175.0(5)
C5 C4 C8 107.5(5)
C5 C4 C9 125.4(5)
C8 C4 C9 127.0(6)
C6 C5 C4 107.4(6)
C6 C5 C10 127.8(7)
C4 C5 C10 124.6(5)
C7 C6 C5 109.3(6)
C7 C6 C11 124.4(5)
C5 C6 C11 126.0(6)
C6 C7 C8 107.9(5)
C6 C7 C12 126.3(5)
C8 C7 C12 125.1(5)
C7 C8 C4 107.9(5)
C7 C8 C13 126.0(5)
C4 C8 C13 125.6(5)
C15 C14 C18 108.0(5)
C15 C14 C19 128.0(7)
C18 C14 C19 123.9(6)
C14 C15 C16 108.8(6)
C14 C15 C20 126.9(6)
C16 C15 C20 124.0(5)
C17 C16 C15 107.8(5)
C17 C16 C21 125.2(6)
C15 C16 C21 126.1(5)
C16 C17 C18 107.6(6)
C16 C17 C22 124.9(6)
C18 C17 C22 127.4(7)
C14 C18 C17 107.7(6)
C14 C18 C23 124.9(7)
C17 C18 C23 127.1(8)
N4 C24 C25 114.1(4)
C26 C25 C24 110.2(5)
C27 C26 C25 115.7(6)
C29 C28 N4 114.5(5)
C28 C29 C30 109.6(5)
C31 C30 C29 112.1(5)
N4 C32 C33 114.5(5)
C34 C33 C32 110.6(4)
C35 C34 C33 110.5(4)
N4 C36 C37 114.1(5)
C38 C37 C36 112.1(5)
C37 C38 C39 111.5(5)
C40 O1 C43 111.0(7)
O1 C40 C41 105.6(8)
C40 C41 C42 105.2(8)
C43 C42 C41 103.6(8)
O1 C43 C42 105.4(9)
C44 O2 C47 107.6(16)
O2 C44 C45 99.1(16)
C44 C45 C46 102.8(18)
C45 C46 C47 108.2(16)
O2 C47 C46 97.8(15)

loop_
_geom_bond_atom_site_label_1
_geom_bond_atom_site_label_2
_geom_bond_distance
U C1 2.504(7)
U C3 2.515(7)
U C2 2.541(6)
U C18 2.702(7)
U C17 2.704(6)
U C8 2.716(6)
U C16 2.727(6)
U C5 2.729(6)
U C6 2.732(5)
U C4 2.733(5)
U C7 2.735(5)
U C14 2.739(6)
U C15 2.754(5)
N1 C1 1.169(9)
N2 C2 1.143(7)
N3 C3 1.162(8)
N4 C36 1.514(7)
N4 C28 1.520(7)
N4 C32 1.531(7)
N4 C24 1.538(7)
C4 C5 1.428(11)
C4 C8 1.437(8)
C4 C9 1.483(7)
C5 C6 1.417(7)
C5 C10 1.476(9)
C6 C7 1.406(8)
C6 C11 1.531(9)
C7 C8 1.418(8)
C7 C12 1.498(7)
C8 C13 1.509(9)
C14 C15 1.401(8)
C14 C18 1.414(13)
C14 C19 1.525(9)
C15 C16 1.421(9)
C15 C20 1.495(9)
C16 C17 1.407(9)
C16 C21 1.520(8)
C17 C18 1.439(9)
C17 C22 1.534(10)
C18 C23 1.522(9)
C24 C25 1.543(8)
C25 C26 1.524(8)
C26 C27 1.458(9)
C28 C29 1.501(8)
C29 C30 1.540(9)
C30 C31 1.530(9)
C32 C33 1.537(8)
C33 C34 1.534(8)
C34 C35 1.524(8)
C36 C37 1.524(9)
C37 C38 1.507(8)
C38 C39 1.549(9)
O1 C40 1.424(11)
O1 C43 1.447(11)
C40 C41 1.487(8)
C41 C42 1.514(12)
C42 C43 1.469(13)
O2 C44 1.427(10)
O2 C47 1.438(10)
C44 C45 1.478(10)
C45 C46 1.498(10)
C46 C47 1.500(10)
